data_1515728
loop_
_publ_author_name
'Mondal, Barnali'
'Captain, Burjor'
'Ramamurthy, V.'

_publ_section_title
;
 Photodimerization of HCl salts of azastilbenes in the solid state.
;
_journal_issue 6
_journal_name_full
'Photochemical &amp; photobiological sciences : Official journal of the European Photochemistry Association and the European Society for Photobiology'
_journal_page_first 891
_journal_page_last 894
_journal_paper_doi 10.1039/c1pp05070b
_journal_volume 10
_journal_year 2011
_chemical_formula_sum 'C26 H20 I2 N2'
_chemical_formula_weight 614.24
_chemical_name_systematic
;
?
;
_space_group_IT_number 14
_symmetry_cell_setting monoclinic
_symmetry_space_group_name_Hall '-P 2yn'
_symmetry_space_group_name_H-M 'P 1 21/n 1'
_atom_sites_solution_hydrogens geom
_atom_sites_solution_primary direct
_atom_sites_solution_secondary difmap
_audit_creation_method SHELXL-97
_cell_angle_alpha 90.00
_cell_angle_beta 90.1197(7)
_cell_angle_gamma 90.00
_cell_formula_units_Z 4
_cell_length_a 9.5861(4)
_cell_length_b 9.7404(4)
_cell_length_c 24.7898(10)
_cell_measurement_reflns_used 8204
_cell_measurement_temperature 296(2)
_cell_measurement_theta_max 28.80
_cell_measurement_theta_min 2.25
_cell_volume 2314.68(16)
_computing_cell_refinement 'SAINT+ V7.46A (Bruker, 2007)'
_computing_data_collection 'APEX2 v2.2-0 (Bruker, 2007)'
_computing_data_reduction 'SAINT+ V7.46A (Bruker, 2007)'
_computing_molecular_graphics 'XSHELL v4.02 (Bruker, 2000)'
_computing_publication_material 'XCIF v6.12 (Bruker, 2001)'
_computing_structure_refinement 'SHELXL-97 (Sheldrick, 2008)'
_computing_structure_solution 'SHELXS-97 (Sheldrick, 2008)'
_diffrn_ambient_temperature 296(2)
_diffrn_measured_fraction_theta_full 1.000
_diffrn_measured_fraction_theta_max 1.000
_diffrn_measurement_device_type 'Bruker SMART APEX2 CCD diffractometer'
_diffrn_measurement_method 'omega scans'
_diffrn_radiation_monochromator graphite
_diffrn_radiation_source 'fine-focus sealed tube'
_diffrn_radiation_type MoK\a
_diffrn_radiation_wavelength 0.71073
_diffrn_reflns_av_R_equivalents 0.0233
_diffrn_reflns_av_sigmaI/netI 0.0208
_diffrn_reflns_limit_h_max 13
_diffrn_reflns_limit_h_min -13
_diffrn_reflns_limit_k_max 13
_diffrn_reflns_limit_k_min -13
_diffrn_reflns_limit_l_max 34
_diffrn_reflns_limit_l_min -34
_diffrn_reflns_number 26408
_diffrn_reflns_theta_full 30.00
_diffrn_reflns_theta_max 30.00
_diffrn_reflns_theta_min 1.64
_exptl_absorpt_coefficient_mu 2.732
_exptl_absorpt_correction_T_max 0.8532
_exptl_absorpt_correction_T_min 0.4078
_exptl_absorpt_correction_type multi-scan
_exptl_absorpt_process_details '(SADABS 2007/4 Bruker)'
_exptl_crystal_colour yellow
_exptl_crystal_density_diffrn 1.763
_exptl_crystal_density_method 'not measured'
_exptl_crystal_description Plate
_exptl_crystal_F_000 1184
_exptl_crystal_size_max 0.40
_exptl_crystal_size_mid 0.20
_exptl_crystal_size_min 0.06
_refine_diff_density_max 1.682
_refine_diff_density_min -0.753
_refine_diff_density_rms 0.085
_refine_ls_extinction_method none
_refine_ls_goodness_of_fit_ref 1.015
_refine_ls_hydrogen_treatment constr
_refine_ls_matrix_type full
_refine_ls_number_parameters 271
_refine_ls_number_reflns 6755
_refine_ls_number_restraints 0
_refine_ls_restrained_S_all 1.015
_refine_ls_R_factor_all 0.0570
_refine_ls_R_factor_gt 0.0386
_refine_ls_shift/su_max 0.002
_refine_ls_shift/su_mean 0.000
_refine_ls_structure_factor_coef Fsqd
_refine_ls_weighting_details 'calc w=1/[\s^2^(Fo^2^)+(0.0494P)^2^+2.4042P] where P=(Fo^2^+2Fc^2^)/3'
_refine_ls_weighting_scheme calc
_refine_ls_wR_factor_gt 0.0975
_refine_ls_wR_factor_ref 0.1088
_reflns_number_gt 4849
_reflns_number_total 6755
_reflns_threshold_expression >2sigma(I)
_cod_data_source_file c1pp05070b.txt
_cod_data_source_block 8-4IodoStilbazole-Dimer
_cod_depositor_comments
;
The following automatic conversions were performed:

'_symmetry_cell_setting' value 'Monoclinic' changed to 'monoclinic'
according to
/usr/data/users/saulius/automatic-downloads/retrospective/RSC/lib/dictionaries/cif_core.dic
dictionary named 'cif_core.dic' version 2.4.2 from
2011-04-26.

'_exptl_absorpt_correction_type' value 'Multi-scan'
changed to 'multi-scan' according to
/usr/data/users/saulius/automatic-downloads/retrospective/RSC/lib/dictionaries/cif_core.dic
dictionary named 'cif_core.dic' version 2.4.2 from 2011-04-26.

Automatic conversion script
Id: cif_fix_values 2281 2013-09-26 08:29:07Z andrius 
;
_cod_original_sg_symbol_H-M P2(1)/n
_cod_database_code 1515728

loop_
_symmetry_equiv_pos_as_xyz
'x, y, z'
'-x+1/2, y+1/2, -z+1/2'
'-x, -y, -z'
'x-1/2, -y-1/2, z-1/2'

loop_
_atom_site_label
_atom_site_type_symbol
_atom_site_fract_x
_atom_site_fract_y
_atom_site_fract_z
_atom_site_U_iso_or_equiv
_atom_site_adp_type
_atom_site_occupancy
_atom_site_symmetry_multiplicity
_atom_site_calc_flag
_atom_site_refinement_flags
I1 I 0.30247(3) 0.89805(3) 1.146853(10) 0.06362(10) Uani 1 1 d .
I2 I 0.29118(4) 0.72860(3) 0.582473(11) 0.07021(11) Uani 1 1 d .
N1 N -0.1292(3) 0.7762(4) 0.95775(14) 0.0660(9) Uani 1 1 d .
N2 N 0.7502(4) 0.4796(4) 0.76961(15) 0.0692(10) Uani 1 1 d .
C1 C 0.3821(3) 0.6441(3) 0.91137(13) 0.0443(7) Uani 1 1 d .
H1 H 0.4070 0.5466 0.9133 0.053 Uiso 1 1 calc R
C2 C 0.2497(3) 0.6672(3) 0.87373(13) 0.0436(7) Uani 1 1 d .
H2 H 0.2335 0.5841 0.8523 0.052 Uiso 1 1 calc R
C3 C 0.3345(3) 0.7708(3) 0.83970(13) 0.0427(6) Uani 1 1 d .
H3 H 0.3130 0.8641 0.8519 0.051 Uiso 1 1 calc R
C4 C 0.4726(3) 0.7207(3) 0.86824(13) 0.0444(7) Uani 1 1 d .
H4 H 0.5233 0.7978 0.8844 0.053 Uiso 1 1 calc R
C5 C 0.3731(3) 0.7064(3) 0.96674(13) 0.0434(7) Uani 1 1 d .
C6 C 0.3574(4) 0.6220(4) 1.01115(15) 0.0528(8) Uani 1 1 d .
H6 H 0.3594 0.5273 1.0066 0.063 Uiso 1 1 calc R
C7 C 0.3387(4) 0.6763(4) 1.06221(15) 0.0573(9) Uani 1 1 d .
H7 H 0.3290 0.6180 1.0917 0.069 Uiso 1 1 calc R
C8 C 0.3345(3) 0.8166(4) 1.06942(13) 0.0472(7) Uani 1 1 d .
C9 C 0.3495(4) 0.9045(4) 1.02585(14) 0.0506(8) Uani 1 1 d .
H9 H 0.3461 0.9992 1.0306 0.061 Uiso 1 1 calc R
C10 C 0.3697(4) 0.8487(4) 0.97503(14) 0.0503(8) Uani 1 1 d .
H10 H 0.3813 0.9071 0.9457 0.060 Uiso 1 1 calc R
C11 C 0.1148(3) 0.7090(3) 0.90061(13) 0.0442(7) Uani 1 1 d .
C12 C 0.0330(4) 0.6096(4) 0.92426(16) 0.0567(9) Uani 1 1 d .
H12 H 0.0571 0.5174 0.9217 0.068 Uiso 1 1 calc R
C13 C -0.0849(5) 0.6489(5) 0.95170(18) 0.0703(11) Uani 1 1 d .
H13 H -0.1380 0.5797 0.9674 0.084 Uiso 1 1 calc R
C14 C -0.0514(4) 0.8699(5) 0.93444(18) 0.0649(10) Uani 1 1 d .
H14 H -0.0785 0.9612 0.9378 0.078 Uiso 1 1 calc R
C15 C 0.0680(4) 0.8424(4) 0.90520(18) 0.0613(10) Uani 1 1 d .
H15 H 0.1166 0.9135 0.8887 0.074 Uiso 1 1 calc R
C16 C 0.3211(3) 0.7647(3) 0.77956(14) 0.0443(7) Uani 1 1 d .
C17 C 0.2098(4) 0.7000(4) 0.75452(16) 0.0594(9) Uani 1 1 d .
H17 H 0.1404 0.6614 0.7758 0.071 Uiso 1 1 calc R
C18 C 0.1981(4) 0.6907(5) 0.69879(18) 0.0653(10) Uani 1 1 d .
H18 H 0.1215 0.6476 0.6831 0.078 Uiso 1 1 calc R
C19 C 0.3024(4) 0.7464(4) 0.66691(14) 0.0511(8) Uani 1 1 d .
C20 C 0.4147(4) 0.8108(4) 0.69077(14) 0.0525(8) Uani 1 1 d .
H20 H 0.4850 0.8475 0.6694 0.063 Uiso 1 1 calc R
C21 C 0.4235(4) 0.8211(4) 0.74636(14) 0.0523(8) Uani 1 1 d .
H21 H 0.4990 0.8665 0.7618 0.063 Uiso 1 1 calc R
C22 C 0.5682(3) 0.6316(3) 0.83525(12) 0.0440(7) Uani 1 1 d .
C23 C 0.7065(4) 0.6676(4) 0.82995(16) 0.0576(9) Uani 1 1 d .
H23 H 0.7420 0.7437 0.8480 0.069 Uiso 1 1 calc R
C24 C 0.7925(4) 0.5877(5) 0.79690(19) 0.0695(12) Uani 1 1 d .
H24 H 0.8858 0.6128 0.7940 0.083 Uiso 1 1 calc R
C25 C 0.6184(5) 0.4464(4) 0.77503(18) 0.0652(10) Uani 1 1 d .
H25 H 0.5855 0.3709 0.7559 0.078 Uiso 1 1 calc R
C26 C 0.5254(4) 0.5164(4) 0.80735(16) 0.0558(8) Uani 1 1 d .
H26 H 0.4338 0.4859 0.8103 0.067 Uiso 1 1 calc R

loop_
_atom_site_aniso_label
_atom_site_aniso_U_11
_atom_site_aniso_U_22
_atom_site_aniso_U_33
_atom_site_aniso_U_23
_atom_site_aniso_U_13
_atom_site_aniso_U_12
I1 0.07310(18) 0.07546(19) 0.04230(13) -0.00085(11) 0.00164(11) 0.00949(13)
I2 0.1067(2) 0.05415(15) 0.04980(15) -0.00024(11) -0.00357(14) -0.00171(14)
N1 0.0490(17) 0.093(3) 0.0558(18) -0.0042(18) 0.0143(14) 0.0066(17)
N2 0.069(2) 0.073(2) 0.065(2) 0.0059(18) 0.0257(17) 0.0206(18)
C1 0.0451(17) 0.0412(15) 0.0466(16) 0.0034(13) 0.0096(13) 0.0021(13)
C2 0.0463(17) 0.0399(16) 0.0445(16) 0.0006(12) 0.0107(13) -0.0028(13)
C3 0.0437(16) 0.0392(14) 0.0451(16) 0.0006(12) 0.0101(13) -0.0016(12)
C4 0.0453(17) 0.0453(16) 0.0426(16) -0.0031(13) 0.0084(13) -0.0031(13)
C5 0.0395(15) 0.0475(17) 0.0433(16) -0.0006(13) 0.0068(12) 0.0016(13)
C6 0.058(2) 0.0452(18) 0.055(2) 0.0047(15) 0.0085(16) 0.0042(15)
C7 0.065(2) 0.057(2) 0.0508(19) 0.0130(16) 0.0065(16) 0.0035(18)
C8 0.0437(17) 0.0544(18) 0.0435(16) -0.0011(14) 0.0026(13) 0.0048(14)
C9 0.058(2) 0.0457(18) 0.0481(18) -0.0034(14) 0.0077(15) -0.0016(15)
C10 0.060(2) 0.0492(18) 0.0417(16) 0.0056(14) 0.0094(14) 0.0009(15)
C11 0.0406(16) 0.0507(18) 0.0413(15) -0.0014(13) 0.0047(12) -0.0027(13)
C12 0.057(2) 0.053(2) 0.060(2) 0.0037(16) 0.0190(17) -0.0032(16)
C13 0.069(3) 0.078(3) 0.064(2) 0.008(2) 0.028(2) -0.015(2)
C14 0.055(2) 0.064(2) 0.076(3) 0.000(2) 0.0104(19) 0.0133(18)
C15 0.053(2) 0.051(2) 0.081(3) 0.0040(19) 0.0159(18) -0.0008(16)
C16 0.0435(17) 0.0407(15) 0.0487(17) 0.0051(13) 0.0072(13) 0.0029(13)
C17 0.0489(19) 0.073(2) 0.057(2) 0.0084(18) 0.0061(16) -0.0110(18)
C18 0.056(2) 0.074(3) 0.065(2) 0.005(2) -0.0040(18) -0.013(2)
C19 0.063(2) 0.0456(18) 0.0451(17) 0.0060(14) 0.0025(15) 0.0026(15)
C20 0.055(2) 0.0540(19) 0.0485(18) 0.0092(15) 0.0100(15) -0.0034(16)
C21 0.0516(19) 0.0544(19) 0.0509(18) 0.0093(15) 0.0057(15) -0.0069(15)
C22 0.0434(16) 0.0510(17) 0.0375(14) 0.0041(13) 0.0073(12) 0.0048(13)
C23 0.0484(19) 0.069(2) 0.056(2) 0.0009(18) 0.0013(15) -0.0039(17)
C24 0.0417(19) 0.090(3) 0.077(3) 0.010(2) 0.0174(18) 0.006(2)
C25 0.074(3) 0.052(2) 0.070(3) -0.0100(19) 0.012(2) 0.0073(19)
C26 0.052(2) 0.0523(19) 0.063(2) -0.0041(16) 0.0097(16) 0.0005(16)

loop_
_atom_type_symbol
_atom_type_description
_atom_type_scat_dispersion_real
_atom_type_scat_dispersion_imag
_atom_type_scat_source
C C 0.0033 0.0016 'International Tables Vol C Tables 4.2.6.8 and 6.1.1.4'
H H 0.0000 0.0000 'International Tables Vol C Tables 4.2.6.8 and 6.1.1.4'
N N 0.0061 0.0033 'International Tables Vol C Tables 4.2.6.8 and 6.1.1.4'
I I -0.4742 1.8119 'International Tables Vol C Tables 4.2.6.8 and 6.1.1.4'

loop_
_geom_angle_atom_site_label_1
_geom_angle_atom_site_label_2
_geom_angle_atom_site_label_3
_geom_angle
C14 N1 C13 114.8(3)
C25 N2 C24 116.1(3)
C5 C1 C4 117.6(3)
C5 C1 C2 115.6(3)
C4 C1 C2 88.5(2)
C11 C2 C3 121.1(3)
C11 C2 C1 117.5(3)
C3 C2 C1 89.6(2)
C16 C3 C2 118.2(3)
C16 C3 C4 120.3(3)
C2 C3 C4 89.7(2)
C22 C4 C1 115.8(3)
C22 C4 C3 116.5(3)
C1 C4 C3 89.3(2)
C6 C5 C10 117.9(3)
C6 C5 C1 119.6(3)
C10 C5 C1 122.3(3)
C5 C6 C7 121.1(3)
C8 C7 C6 120.1(3)
C7 C8 C9 120.5(3)
C7 C8 I1 119.8(3)
C9 C8 I1 119.6(3)
C8 C9 C10 118.7(3)
C9 C10 C5 121.6(3)
C12 C11 C15 116.2(3)
C12 C11 C2 119.1(3)
C15 C11 C2 124.6(3)
C13 C12 C11 119.0(4)
N1 C13 C12 125.7(4)
N1 C14 C15 124.5(4)
C11 C15 C14 119.7(4)
C17 C16 C21 117.2(3)
C17 C16 C3 122.0(3)
C21 C16 C3 120.8(3)
C16 C17 C18 122.4(3)
C19 C18 C17 119.0(4)
C20 C19 C18 119.8(3)
C20 C19 I2 120.2(3)
C18 C19 I2 120.0(3)
C19 C20 C21 120.4(3)
C20 C21 C16 121.1(3)
C23 C22 C26 116.4(3)
C23 C22 C4 119.5(3)
C26 C22 C4 124.1(3)
C22 C23 C24 118.8(4)
N2 C24 C23 124.4(4)
N2 C25 C26 124.1(4)
C22 C26 C25 120.1(4)

loop_
_geom_bond_atom_site_label_1
_geom_bond_atom_site_label_2
_geom_bond_distance
I1 C8 2.100(3)
I2 C19 2.103(4)
N1 C14 1.314(6)
N1 C13 1.320(6)
N2 C25 1.311(6)
N2 C24 1.315(6)
C1 C5 1.504(5)
C1 C4 1.567(4)
C1 C2 1.590(5)
C2 C11 1.511(4)
C2 C3 1.548(4)
C3 C16 1.497(5)
C3 C4 1.576(5)
C4 C22 1.505(4)
C5 C6 1.382(5)
C5 C10 1.401(5)
C6 C7 1.384(5)
C7 C8 1.379(5)
C8 C9 1.386(5)
C9 C10 1.386(5)
C11 C12 1.377(5)
C11 C15 1.379(5)
C12 C13 1.374(5)
C14 C15 1.383(5)
C16 C17 1.384(5)
C16 C21 1.396(4)
C17 C18 1.389(6)
C18 C19 1.386(5)
C19 C20 1.378(5)
C20 C21 1.384(5)
C22 C23 1.378(5)
C22 C26 1.380(5)
C23 C24 1.400(6)
C25 C26 1.380(5)
